data_7238916
loop_
_publ_author_name
'Xiang, Haoyue'
'Chen, Yanhong'
'He, Qian'
'Xie, Yuyuan'
'Yang, Chunhao'

_publ_section_title
;
 Pot, atom and step economic synthesis: a diversity-oriented approach to
 construct 2-substituted pyrrolo[2,1-f][1,2,4]triazin-4(3H)-ones
;
_journal_issue 17
_journal_name_full 'RSC Advances'
_journal_page_first 5807
_journal_paper_doi 10.1039/c3ra22909b
_journal_volume 3
_journal_year 2013
_chemical_formula_sum 'C18 H17 N5 O2'
_chemical_formula_weight 335.37
_space_group_IT_number 14
_space_group_name_Hall '-P 2ybc'
_space_group_name_H-M_alt 'P 1 21/c 1'
_symmetry_cell_setting monoclinic
_symmetry_space_group_name_H-M 'P 1 21/c 1'
_atom_sites_solution_hydrogens geom
_atom_sites_solution_primary direct
_atom_sites_solution_secondary difmap
_audit_creation_method SHELXL-97
_cell_angle_alpha 90.00
_cell_angle_beta 101.753(8)
_cell_angle_gamma 90.00
_cell_formula_units_Z 4
_cell_length_a 16.640(8)
_cell_length_b 7.053(4)
_cell_length_c 14.173(7)
_cell_measurement_reflns_used 4013
_cell_measurement_temperature 100(2)
_cell_measurement_theta_max 25.00
_cell_measurement_theta_min 2.50
_cell_volume 1628.5(15)
_computing_cell_refinement 'Bruker SAINT'
_computing_data_collection 'Bruker APEX2'
_computing_data_reduction 'Bruker SAINT'
_computing_molecular_graphics 'Bruker SHELXTL'
_computing_publication_material 'Bruker SHELXTL'
_computing_structure_refinement 'SHELXL-97 (Sheldrick, 2008)'
_computing_structure_solution 'SHELXS-97 (Sheldrick, 2008)'
_diffrn_ambient_temperature 100(2)
_diffrn_measured_fraction_theta_full 0.974
_diffrn_measured_fraction_theta_max 0.974
_diffrn_measurement_device_type 'Bruker APEX-II CCD'
_diffrn_radiation_monochromator graphite
_diffrn_radiation_source 'fine-focus sealed tube'
_diffrn_radiation_type MoK\a
_diffrn_radiation_wavelength 0.71073
_diffrn_reflns_av_R_equivalents 0.0508
_diffrn_reflns_av_sigmaI/netI 0.0498
_diffrn_reflns_limit_h_max 19
_diffrn_reflns_limit_h_min -19
_diffrn_reflns_limit_k_max 8
_diffrn_reflns_limit_k_min -8
_diffrn_reflns_limit_l_max 16
_diffrn_reflns_limit_l_min -16
_diffrn_reflns_number 9884
_diffrn_reflns_theta_full 25.00
_diffrn_reflns_theta_max 25.00
_diffrn_reflns_theta_min 2.50
_exptl_absorpt_coefficient_mu 0.093
_exptl_absorpt_correction_T_max 0.7456
_exptl_absorpt_correction_T_min 0.6015
_exptl_absorpt_correction_type multi-scan
_exptl_absorpt_process_details sadabs
_exptl_crystal_colour colorless
_exptl_crystal_density_diffrn 1.368
_exptl_crystal_density_method 'not measured'
_exptl_crystal_description clear
_exptl_crystal_F_000 704
_exptl_crystal_size_max 0.30
_exptl_crystal_size_mid 0.15
_exptl_crystal_size_min 0.12
_refine_diff_density_max 1.038
_refine_diff_density_min -0.483
_refine_diff_density_rms 0.094
_refine_ls_extinction_coef 0.001(3)
_refine_ls_extinction_expression Fc^*^=kFc[1+0.001xFc^2^\l^3^/sin(2\q)]^-1/4^
_refine_ls_extinction_method SHELXL
_refine_ls_goodness_of_fit_ref 1.091
_refine_ls_hydrogen_treatment mixed
_refine_ls_matrix_type full
_refine_ls_number_parameters 239
_refine_ls_number_reflns 2794
_refine_ls_number_restraints 4
_refine_ls_restrained_S_all 1.092
_refine_ls_R_factor_all 0.0851
_refine_ls_R_factor_gt 0.0798
_refine_ls_shift/su_max 2.385
_refine_ls_shift/su_mean 0.029
_refine_ls_structure_factor_coef Fsqd
_refine_ls_weighting_details 'calc w=1/[\s^2^(Fo^2^)+(0.1183P)^2^+3.5187P] where P=(Fo^2^+2Fc^2^)/3'
_refine_ls_weighting_scheme calc
_refine_ls_wR_factor_gt 0.2193
_refine_ls_wR_factor_ref 0.2254
_reflns_number_gt 2495
_reflns_number_total 2794
_reflns_threshold_expression >2sigma(I)
_cod_data_source_file c3ra22909b.txt
_cod_data_source_block 20120058_0ma
_cod_original_cell_volume 1628.3(14)
_cod_original_sg_symbol_H-M p2(1)/c
_cod_database_code 7238916

loop_
_symmetry_equiv_pos_as_xyz
'x, y, z'
'-x, y+1/2, -z+1/2'
'-x, -y, -z'
'x, -y-1/2, z-1/2'

loop_
_atom_site_label
_atom_site_type_symbol
_atom_site_fract_x
_atom_site_fract_y
_atom_site_fract_z
_atom_site_U_iso_or_equiv
_atom_site_adp_type
_atom_site_occupancy
_atom_site_symmetry_multiplicity
_atom_site_calc_flag
_atom_site_refinement_flags
O1 O 0.42222(14) 0.3740(3) 0.93265(19) 0.0326(6) Uani 1 1 d .
O2 O 0.81916(18) 0.1556(3) 0.82140(19) 0.0383(7) Uani 1 1 d .
H6 H 0.8285 0.1602 0.7668 0.057 Uiso 1 1 calc R
N1 N 0.52314(16) -0.0396(4) 0.86818(18) 0.0218(6) Uani 1 1 d .
N3 N 0.60356(15) -0.0103(4) 0.91261(19) 0.0212(6) Uani 1 1 d .
N2 N 0.55634(15) 0.2791(4) 0.96718(19) 0.0212(6) Uani 1 1 d .
H4 H 0.5703 0.3804 1.0002 0.025 Uiso 1 1 calc R
N4 N 0.80799(16) 0.3077(4) 1.11746(19) 0.0232(6) Uani 1 1 d .
N5 N 0.83402(16) 0.1704(4) 1.06295(19) 0.0213(6) Uani 1 1 d .
C3 C 0.3884(2) -0.0017(5) 0.8182(2) 0.0247(7) Uani 1 1 d .
H1 H 0.3354 0.0472 0.8074 0.030 Uiso 1 1 calc R
C4 C 0.45782(19) 0.0805(4) 0.8722(2) 0.0217(7) Uani 1 1 d .
C6 C 0.61690(18) 0.1480(4) 0.9597(2) 0.0187(7) Uani 1 1 d .
C7 C 0.70033(19) 0.1877(4) 1.0106(2) 0.0197(7) Uani 1 1 d .
C8 C 0.77172(18) 0.0945(4) 0.9977(2) 0.0190(7) Uani 1 1 d .
C9 C 0.78457(18) -0.0622(4) 0.9325(2) 0.0199(7) Uani 1 1 d .
C14 C 0.80600(18) -0.0262(4) 0.8441(2) 0.0206(7) Uani 1 1 d .
C13 C 0.8169(2) -0.1763(4) 0.7846(2) 0.0239(7) Uani 1 1 d .
H7 H 0.8318 -0.1526 0.7258 0.029 Uiso 1 1 calc R
C12 C 0.80584(19) -0.3613(4) 0.8123(2) 0.0248(7) Uani 1 1 d .
H8 H 0.8128 -0.4611 0.7718 0.030 Uiso 1 1 calc R
C2 C 0.4128(2) -0.1740(5) 0.7824(2) 0.0281(8) Uani 1 1 d .
H2 H 0.3784 -0.2592 0.7434 0.034 Uiso 1 1 calc R
C1 C 0.4958(2) -0.1948(5) 0.8148(2) 0.0270(8) Uani 1 1 d .
H3 H 0.5276 -0.2968 0.8025 0.032 Uiso 1 1 calc R
C5 C 0.47477(19) 0.2548(4) 0.9242(2) 0.0224(7) Uani 1 1 d .
C18 C 0.7276(2) 0.3177(4) 1.0853(2) 0.0229(7) Uani 1 1 d .
H5 H 0.6933 0.4009 1.1094 0.028 Uiso 1 1 calc R
C10 C 0.7734(2) -0.2443(5) 0.9588(3) 0.0267(8) Uani 1 1 d D
C11 C 0.7845(2) -0.3986(5) 0.8998(3) 0.0290(8) Uani 1 1 d .
H9 H 0.7776 -0.5226 0.9192 0.035 Uiso 1 1 calc R
C15 C 0.92223(19) 0.1289(4) 1.0742(2) 0.0245(7) Uani 1 1 d .
H11 H 0.9282 0.0336 1.0258 0.029 Uiso 1 1 calc R
C16 C 0.9677(2) 0.3050(5) 1.0536(3) 0.0395(10) Uani 1 1 d .
H15 H 0.9443 0.3508 0.9902 0.059 Uiso 1 1 calc R
H16 H 1.0246 0.2749 1.0574 0.059 Uiso 1 1 calc R
H17 H 0.9632 0.4011 1.1002 0.059 Uiso 1 1 calc R
C17 C 0.9567(2) 0.0454(6) 1.1721(3) 0.0437(10) Uani 1 1 d .
H13 H 0.9526 0.1367 1.2211 0.066 Uiso 1 1 calc R
H14 H 1.0133 0.0126 1.1761 0.066 Uiso 1 1 calc R
H12 H 0.9262 -0.0662 1.1814 0.066 Uiso 1 1 calc R
H10 H 0.7553(13) -0.276(3) 1.0130(12) 0.66(2) Uani 1 1 d D

loop_
_atom_site_aniso_label
_atom_site_aniso_U_11
_atom_site_aniso_U_22
_atom_site_aniso_U_33
_atom_site_aniso_U_23
_atom_site_aniso_U_13
_atom_site_aniso_U_12
O1 0.0221(12) 0.0189(11) 0.0514(16) -0.0040(11) -0.0053(11) 0.0047(10)
O2 0.0584(18) 0.0223(13) 0.0347(14) 0.0016(10) 0.0111(13) -0.0021(11)
N1 0.0216(14) 0.0230(14) 0.0212(13) -0.0034(10) 0.0050(10) -0.0027(11)
N3 0.0158(13) 0.0241(14) 0.0228(13) -0.0022(11) 0.0018(10) -0.0009(10)
N2 0.0184(13) 0.0172(12) 0.0264(13) -0.0031(11) 0.0004(10) -0.0003(10)
N4 0.0218(14) 0.0204(13) 0.0262(14) -0.0065(11) 0.0019(11) -0.0009(10)
N5 0.0163(13) 0.0193(13) 0.0274(14) -0.0028(11) 0.0026(10) -0.0017(10)
C3 0.0209(16) 0.0271(17) 0.0240(16) 0.0028(13) -0.0002(12) 0.0003(13)
C4 0.0224(16) 0.0210(15) 0.0216(15) 0.0018(12) 0.0043(12) 0.0006(12)
C6 0.0165(15) 0.0210(15) 0.0191(14) 0.0020(12) 0.0050(11) 0.0006(12)
C7 0.0169(15) 0.0190(15) 0.0235(15) 0.0022(12) 0.0048(12) 0.0002(11)
C8 0.0200(15) 0.0178(15) 0.0193(14) 0.0012(12) 0.0047(12) -0.0014(12)
C9 0.0157(14) 0.0212(15) 0.0224(15) -0.0009(12) 0.0029(11) 0.0020(12)
C14 0.0184(15) 0.0178(15) 0.0250(16) 0.0001(12) 0.0032(12) -0.0024(12)
C13 0.0236(16) 0.0217(16) 0.0250(16) -0.0027(13) 0.0019(13) -0.0002(12)
C12 0.0205(16) 0.0181(15) 0.0330(18) -0.0047(13) -0.0011(13) -0.0010(12)
C2 0.0274(18) 0.0287(17) 0.0270(17) -0.0074(14) 0.0030(14) -0.0076(14)
C1 0.0274(18) 0.0261(17) 0.0277(16) -0.0100(14) 0.0061(13) -0.0026(13)
C5 0.0191(15) 0.0198(15) 0.0257(16) 0.0033(13) -0.0017(12) -0.0002(13)
C18 0.0223(16) 0.0196(15) 0.0275(16) -0.0027(12) 0.0065(13) -0.0006(12)
C10 0.0275(17) 0.0204(19) 0.0329(18) 0.0045(15) 0.0079(14) -0.0062(15)
C11 0.0318(18) 0.0153(15) 0.0386(19) 0.0018(14) 0.0040(15) -0.0025(13)
C15 0.0186(16) 0.0200(15) 0.0346(18) -0.0011(13) 0.0046(13) -0.0007(12)
C16 0.0236(18) 0.0286(19) 0.064(3) 0.0094(18) 0.0025(17) -0.0041(14)
C17 0.0246(19) 0.040(2) 0.064(3) 0.019(2) 0.0015(17) 0.0040(16)
H10 0.106(14) -0.400(12) 2.00(6) 1.26(3) -0.40(2) -0.400(13)

loop_
_atom_type_symbol
_atom_type_description
_atom_type_scat_dispersion_real
_atom_type_scat_dispersion_imag
_atom_type_scat_source
C C 0.0033 0.0016 'International Tables Vol C Tables 4.2.6.8 and 6.1.1.4'
H H 0.0000 0.0000 'International Tables Vol C Tables 4.2.6.8 and 6.1.1.4'
N N 0.0061 0.0033 'International Tables Vol C Tables 4.2.6.8 and 6.1.1.4'
O O 0.0106 0.0060 'International Tables Vol C Tables 4.2.6.8 and 6.1.1.4'

loop_
_geom_angle_atom_site_label_1
_geom_angle_atom_site_label_2
_geom_angle_atom_site_label_3
_geom_angle
C14 O2 H6 109.5
C1 N1 N3 124.2(3)
C1 N1 C4 109.8(3)
N3 N1 C4 126.0(3)
C6 N3 N1 114.4(3)
C5 N2 C6 123.2(3)
C5 N2 H4 118.4
C6 N2 H4 118.4
C18 N4 N5 105.0(2)
C8 N5 N4 112.4(2)
C8 N5 C15 127.2(3)
N4 N5 C15 120.3(2)
C4 C3 C2 107.0(3)
C4 C3 H1 126.5
C2 C3 H1 126.5
C3 C4 N1 107.2(3)
C3 C4 C5 134.7(3)
N1 C4 C5 118.1(3)
N3 C6 N2 124.2(3)
N3 C6 C7 117.8(3)
N2 C6 C7 117.9(3)
C8 C7 C18 104.6(3)
C8 C7 C6 126.4(3)
C18 C7 C6 128.9(3)
N5 C8 C7 106.1(3)
N5 C8 C9 122.2(3)
C7 C8 C9 131.6(3)
C10 C9 C14 119.5(3)
C10 C9 C8 119.2(3)
C14 C9 C8 121.3(3)
O2 C14 C13 122.1(3)
O2 C14 C9 118.1(3)
C13 C14 C9 119.8(3)
C12 C13 C14 120.2(3)
C12 C13 H7 119.9
C14 C13 H7 119.9
C11 C12 C13 120.5(3)
C11 C12 H8 119.8
C13 C12 H8 119.8
C1 C2 C3 108.4(3)
C1 C2 H2 125.8
C3 C2 H2 125.8
N1 C1 C2 107.5(3)
N1 C1 H3 126.2
C2 C1 H3 126.2
O1 C5 N2 121.6(3)
O1 C5 C4 124.4(3)
N2 C5 C4 114.0(3)
N4 C18 C7 111.9(3)
N4 C18 H5 124.1
C7 C18 H5 124.1
C9 C10 C11 121.7(3)
C9 C10 H10 123.4(12)
C11 C10 H10 114.8(12)
C12 C11 C10 118.3(3)
C12 C11 H9 120.8
C10 C11 H9 120.8
N5 C15 C17 111.2(3)
N5 C15 C16 110.1(3)
C17 C15 C16 112.7(3)
N5 C15 H11 107.5
C17 C15 H11 107.5
C16 C15 H11 107.5
C15 C16 H15 109.5
C15 C16 H16 109.5
H15 C16 H16 109.5
C15 C16 H17 109.5
H15 C16 H17 109.5
H16 C16 H17 109.5
C15 C17 H13 109.5
C15 C17 H14 109.5
H13 C17 H14 109.5
C15 C17 H12 109.5
H13 C17 H12 109.5
H14 C17 H12 109.5

loop_
_geom_bond_atom_site_label_1
_geom_bond_atom_site_label_2
_geom_bond_distance
O1 C5 1.236(4)
O2 C14 1.351(4)
O2 H6 0.8200
N1 C1 1.355(4)
N1 N3 1.374(4)
N1 C4 1.388(4)
N3 C6 1.297(4)
N2 C5 1.380(4)
N2 C6 1.387(4)
N2 H4 0.8600
N4 C18 1.324(4)
N4 N5 1.363(4)
N5 C8 1.351(4)
N5 C15 1.473(4)
C3 C4 1.378(5)
C3 C2 1.408(5)
C3 H1 0.9300
C4 C5 1.431(4)
C6 C7 1.455(4)
C7 C8 1.402(4)
C7 C18 1.404(5)
C8 C9 1.483(4)
C9 C10 1.361(5)
C9 C14 1.394(4)
C14 C13 1.389(5)
C13 C12 1.386(5)
C13 H7 0.9300
C12 C11 1.383(5)
C12 H8 0.9300
C2 C1 1.372(5)
C2 H2 0.9300
C1 H3 0.9300
C18 H5 0.9300
C10 C11 1.408(5)
C10 H10 0.907(10)
C11 H9 0.9300
C15 C17 1.509(5)
C15 C16 1.514(5)
C15 H11 0.9800
C16 H15 0.9600
C16 H16 0.9600
C16 H17 0.9600
C17 H13 0.9600
C17 H14 0.9600
C17 H12 0.9600

loop_
_geom_torsion_atom_site_label_1
_geom_torsion_atom_site_label_2
_geom_torsion_atom_site_label_3
_geom_torsion_atom_site_label_4
_geom_torsion
C1 N1 N3 C6 179.6(3)
C4 N1 N3 C6 -1.8(4)
C18 N4 N5 C8 -0.1(3)
C18 N4 N5 C15 175.8(3)
C2 C3 C4 N1 0.6(4)
C2 C3 C4 C5 177.8(3)
C1 N1 C4 C3 -1.1(4)
N3 N1 C4 C3 -179.9(3)
C1 N1 C4 C5 -178.9(3)
N3 N1 C4 C5 2.3(4)
N1 N3 C6 N2 0.8(4)
N1 N3 C6 C7 178.7(2)
C5 N2 C6 N3 -0.4(5)
C5 N2 C6 C7 -178.3(3)
N3 C6 C7 C8 15.1(5)
N2 C6 C7 C8 -166.8(3)
N3 C6 C7 C18 -161.4(3)
N2 C6 C7 C18 16.6(5)
N4 N5 C8 C7 -0.2(3)
C15 N5 C8 C7 -175.7(3)
N4 N5 C8 C9 -177.8(3)
C15 N5 C8 C9 6.6(5)
C18 C7 C8 N5 0.4(3)
C6 C7 C8 N5 -176.8(3)
C18 C7 C8 C9 177.7(3)
C6 C7 C8 C9 0.5(5)
N5 C8 C9 C10 94.3(4)
C7 C8 C9 C10 -82.7(4)
N5 C8 C9 C14 -87.2(4)
C7 C8 C9 C14 95.8(4)
C10 C9 C14 O2 -178.0(3)
C8 C9 C14 O2 3.5(4)
C10 C9 C14 C13 -1.0(5)
C8 C9 C14 C13 -179.5(3)
O2 C14 C13 C12 177.5(3)
C9 C14 C13 C12 0.6(5)
C14 C13 C12 C11 -0.6(5)
C4 C3 C2 C1 0.2(4)
N3 N1 C1 C2 180.0(3)
C4 N1 C1 C2 1.2(4)
C3 C2 C1 N1 -0.8(4)
C6 N2 C5 O1 179.7(3)
C6 N2 C5 C4 0.8(4)
C3 C4 C5 O1 2.5(6)
N1 C4 C5 O1 179.5(3)
C3 C4 C5 N2 -178.7(3)
N1 C4 C5 N2 -1.7(4)
N5 N4 C18 C7 0.3(3)
C8 C7 C18 N4 -0.5(4)
C6 C7 C18 N4 176.7(3)
C14 C9 C10 C11 1.2(5)
C8 C9 C10 C11 179.8(3)
C13 C12 C11 C10 0.8(5)
C9 C10 C11 C12 -1.2(5)
C8 N5 C15 C17 -118.2(4)
N4 N5 C15 C17 66.6(4)
C8 N5 C15 C16 116.2(4)
N4 N5 C15 C16 -59.1(4)
